data_7116014
loop_
_publ_author_name
'Zhiyun Zhang'
'Yen-Hao Hsu'
'Yi-An Chen'
'Chi-Lin Chen'
'Tzu-Chieh Lin'
'Jiun-Yi Shen'
'Pi-Tai Chou'

_publ_section_title
;
 New six- and seven-membered ring pyrrole-pyridine hydrogen bond systems
 undergoing excited-state intramolecular proton transfer
;
_journal_name_full Chem.Commun.
_journal_page_first 15026
_journal_paper_doi 10.1039/C4cc07109C
_journal_volume 50
_journal_year 2014
_chemical_formula_sum 'C19 H16 N2'
_chemical_formula_weight 272.34
_chemical_name_systematic
; 
 ? 
;
_space_group_IT_number 14
_symmetry_cell_setting monoclinic
_symmetry_space_group_name_Hall '-P 2yn'
_symmetry_space_group_name_H-M 'P 1 21/n 1'
_atom_sites_solution_hydrogens geom
_atom_sites_solution_primary direct
_atom_sites_solution_secondary difmap
_audit_creation_method SHELXL-97
_cell_angle_alpha 90.00
_cell_angle_beta 98.804(3)
_cell_angle_gamma 90.00
_cell_formula_units_Z 4
_cell_length_a 7.2642(8)
_cell_length_b 11.9445(12)
_cell_length_c 15.7830(16)
_cell_measurement_reflns_used 713
_cell_measurement_temperature 150(2)
_cell_measurement_theta_max 20.75
_cell_measurement_theta_min 2.61
_cell_volume 1353.3(2)
_computing_cell_refinement 'Bruker SAINT'
_computing_data_collection 'Bruker SMART'
_computing_data_reduction 'Bruker SAINT'
_computing_molecular_graphics 'Bruker SHELXTL'
_computing_publication_material 'Bruker SHELXTL'
_computing_structure_refinement 'SHELXL-97 (Sheldrick, 1997)'
_computing_structure_solution 'SHELXS-97 (Sheldrick, 1990)'
_diffrn_ambient_temperature 150(2)
_diffrn_measured_fraction_theta_full 0.999
_diffrn_measured_fraction_theta_max 0.999
_diffrn_measurement_device_type 'BRUKER SMART APEXCCD area detector'
_diffrn_measurement_method 'omega scans'
_diffrn_radiation_monochromator graphite
_diffrn_radiation_source 'fine-focus sealed tube'
_diffrn_radiation_type MoK\a
_diffrn_radiation_wavelength 0.71073
_diffrn_reflns_av_R_equivalents 0.0675
_diffrn_reflns_av_sigmaI/netI 0.0759
_diffrn_reflns_limit_h_max 9
_diffrn_reflns_limit_h_min -9
_diffrn_reflns_limit_k_max 14
_diffrn_reflns_limit_k_min -15
_diffrn_reflns_limit_l_max 18
_diffrn_reflns_limit_l_min -20
_diffrn_reflns_number 8950
_diffrn_reflns_theta_full 27.50
_diffrn_reflns_theta_max 27.50
_diffrn_reflns_theta_min 2.15
_exptl_absorpt_coefficient_mu 0.079
_exptl_absorpt_correction_T_max 0.9945
_exptl_absorpt_correction_T_min 0.9805
_exptl_absorpt_correction_type multi-scan
_exptl_absorpt_process_details 'SADABS (Bruker, 2001)'
_exptl_crystal_colour colorless
_exptl_crystal_density_diffrn 1.337
_exptl_crystal_density_meas ?
_exptl_crystal_density_method 'not measured'
_exptl_crystal_description block
_exptl_crystal_F_000 576
_exptl_crystal_size_max 0.25
_exptl_crystal_size_mid 0.14
_exptl_crystal_size_min 0.07
_refine_diff_density_max 0.264
_refine_diff_density_min -0.227
_refine_diff_density_rms 0.048
_refine_ls_extinction_method none
_refine_ls_goodness_of_fit_ref 1.095
_refine_ls_hydrogen_treatment mixed
_refine_ls_matrix_type full
_refine_ls_number_parameters 194
_refine_ls_number_reflns 3119
_refine_ls_number_restraints 0
_refine_ls_restrained_S_all 1.095
_refine_ls_R_factor_all 0.1157
_refine_ls_R_factor_gt 0.0692
_refine_ls_shift/su_max 0.000
_refine_ls_shift/su_mean 0.000
_refine_ls_structure_factor_coef Fsqd
_refine_ls_weighting_details 'calc w=1/[\s^2^(Fo^2^)+(0.0494P)^2^+0.2118P] where P=(Fo^2^+2Fc^2^)/3'
_refine_ls_weighting_scheme calc
_refine_ls_wR_factor_gt 0.1311
_refine_ls_wR_factor_ref 0.1487
_reflns_number_gt 2040
_reflns_number_total 3119
_reflns_threshold_expression >2sigma(I)
_cod_data_source_file c4cc07109c2.cif
_cod_data_source_block ic16664
_cod_depositor_comments
;
The following automatic conversions were performed:

'_exptl_crystal_density_meas' value 'not_measured' was changed to '?'
- the value is perceived as not measured.

Automatic conversion script
Id: cif_fix_values 3008 2015-01-20 13:52:24Z robertas 
;
_cod_original_sg_symbol_H-M P2(1)/n
_cod_database_code 7116014

loop_
_symmetry_equiv_pos_as_xyz
'x, y, z'
'-x+1/2, y+1/2, -z+1/2'
'-x, -y, -z'
'x-1/2, -y-1/2, z-1/2'

loop_
_atom_site_label
_atom_site_type_symbol
_atom_site_fract_x
_atom_site_fract_y
_atom_site_fract_z
_atom_site_U_iso_or_equiv
_atom_site_adp_type
_atom_site_occupancy
_atom_site_symmetry_multiplicity
_atom_site_calc_flag
_atom_site_refinement_flags
N1 N 0.2331(3) 0.09503(16) 0.50985(12) 0.0276(5) Uani 1 1 d .
N2 N 0.2306(3) 0.03259(17) 0.67949(12) 0.0264(5) Uani 1 1 d .
H2 H 0.310(3) 0.028(2) 0.6398(16) 0.041(7) Uiso 1 1 d .
C1 C 0.3078(3) 0.0995(2) 0.43830(15) 0.0308(6) Uani 1 1 d .
H1 H 0.4267 0.0662 0.4387 0.037 Uiso 1 1 calc R
C2 C 0.2233(4) 0.1499(2) 0.36272(16) 0.0340(6) Uani 1 1 d .
H2A H 0.2845 0.1521 0.3137 0.041 Uiso 1 1 calc R
C3 C 0.0504(3) 0.1961(2) 0.36044(16) 0.0325(6) Uani 1 1 d .
H3 H -0.0102 0.2305 0.3094 0.039 Uiso 1 1 calc R
C4 C -0.0370(3) 0.19262(19) 0.43344(15) 0.0274(6) Uani 1 1 d .
C5 C -0.2180(3) 0.2371(2) 0.43544(16) 0.0310(6) Uani 1 1 d .
H5 H -0.2845 0.2710 0.3855 0.037 Uiso 1 1 calc R
C6 C -0.2964(3) 0.23151(19) 0.50766(16) 0.0303(6) Uani 1 1 d .
H6 H -0.4170 0.2624 0.5073 0.036 Uiso 1 1 calc R
C7 C -0.2037(3) 0.18072(19) 0.58448(15) 0.0266(5) Uani 1 1 d .
C8 C -0.2908(3) 0.1737(2) 0.65861(16) 0.0305(6) Uani 1 1 d .
H8 H -0.4115 0.2049 0.6574 0.037 Uiso 1 1 calc R
C9 C -0.2054(3) 0.12314(19) 0.73210(16) 0.0290(6) Uani 1 1 d .
H9 H -0.2664 0.1193 0.7811 0.035 Uiso 1 1 calc R
C10 C -0.0262(3) 0.07680(19) 0.73449(15) 0.0254(5) Uani 1 1 d .
C11 C 0.0605(3) 0.08497(18) 0.66094(15) 0.0248(5) Uani 1 1 d .
C12 C -0.0234(3) 0.13533(18) 0.58416(15) 0.0244(5) Uani 1 1 d .
C13 C 0.0607(3) 0.14114(19) 0.50757(15) 0.0251(5) Uani 1 1 d .
C14 C 0.2500(3) -0.00992(19) 0.76153(15) 0.0265(5) Uani 1 1 d .
C15 C 0.0961(3) 0.01551(19) 0.79723(15) 0.0264(5) Uani 1 1 d .
C16 C 0.0717(3) -0.0196(2) 0.88603(15) 0.0312(6) Uani 1 1 d .
H16A H -0.0508 -0.0566 0.8844 0.037 Uiso 1 1 calc R
H16B H 0.0744 0.0472 0.9233 0.037 Uiso 1 1 calc R
C17 C 0.2267(3) -0.1004(2) 0.92299(16) 0.0351(6) Uani 1 1 d .
H17A H 0.2343 -0.1028 0.9861 0.042 Uiso 1 1 calc R
H17B H 0.1952 -0.1765 0.9006 0.042 Uiso 1 1 calc R
C18 C 0.4152(3) -0.0670(2) 0.90086(15) 0.0333(6) Uani 1 1 d .
H18A H 0.5120 -0.1179 0.9303 0.040 Uiso 1 1 calc R
H18B H 0.4457 0.0100 0.9216 0.040 Uiso 1 1 calc R
C19 C 0.4162(3) -0.0721(2) 0.80431(15) 0.0301(6) Uani 1 1 d .
H19A H 0.5315 -0.0377 0.7900 0.036 Uiso 1 1 calc R
H19B H 0.4112 -0.1510 0.7847 0.036 Uiso 1 1 calc R

loop_
_atom_site_aniso_label
_atom_site_aniso_U_11
_atom_site_aniso_U_22
_atom_site_aniso_U_33
_atom_site_aniso_U_23
_atom_site_aniso_U_13
_atom_site_aniso_U_12
N1 0.0285(10) 0.0275(11) 0.0280(11) -0.0020(9) 0.0078(9) -0.0020(9)
N2 0.0260(10) 0.0304(11) 0.0237(11) 0.0006(9) 0.0073(9) 0.0012(9)
C1 0.0315(13) 0.0296(14) 0.0329(15) -0.0062(12) 0.0105(11) -0.0065(11)
C2 0.0437(15) 0.0338(14) 0.0276(14) -0.0027(12) 0.0156(12) -0.0075(12)
C3 0.0413(14) 0.0290(14) 0.0258(14) 0.0007(11) 0.0006(11) -0.0085(11)
C4 0.0331(13) 0.0224(12) 0.0262(13) -0.0035(10) 0.0029(10) -0.0054(10)
C5 0.0339(13) 0.0255(13) 0.0306(14) 0.0022(11) -0.0050(11) -0.0006(11)
C6 0.0272(12) 0.0254(13) 0.0374(15) -0.0004(12) 0.0019(11) 0.0018(10)
C7 0.0283(12) 0.0212(12) 0.0298(14) -0.0023(11) 0.0023(10) -0.0012(10)
C8 0.0240(12) 0.0302(14) 0.0384(15) -0.0030(12) 0.0083(11) 0.0013(10)
C9 0.0307(13) 0.0259(13) 0.0329(15) -0.0028(11) 0.0123(11) -0.0005(11)
C10 0.0281(12) 0.0212(12) 0.0273(13) -0.0038(10) 0.0057(10) -0.0016(10)
C11 0.0234(12) 0.0227(12) 0.0286(13) -0.0025(10) 0.0056(10) -0.0013(9)
C12 0.0276(12) 0.0191(12) 0.0268(13) -0.0014(10) 0.0049(10) -0.0032(9)
C13 0.0266(12) 0.0213(12) 0.0273(13) -0.0031(10) 0.0040(10) -0.0056(10)
C14 0.0300(12) 0.0265(13) 0.0227(13) -0.0014(10) 0.0028(10) -0.0017(10)
C15 0.0311(12) 0.0232(12) 0.0253(13) -0.0027(10) 0.0054(10) -0.0032(10)
C16 0.0372(13) 0.0278(13) 0.0295(14) -0.0006(11) 0.0077(11) -0.0022(11)
C17 0.0415(15) 0.0366(15) 0.0272(14) 0.0048(12) 0.0054(11) -0.0003(12)
C18 0.0372(14) 0.0321(14) 0.0284(14) 0.0024(12) -0.0016(11) 0.0036(11)
C19 0.0286(12) 0.0310(13) 0.0304(14) 0.0026(11) 0.0036(10) 0.0010(11)

loop_
_atom_type_symbol
_atom_type_description
_atom_type_scat_dispersion_real
_atom_type_scat_dispersion_imag
_atom_type_scat_source
C C 0.0033 0.0016 'International Tables Vol C Tables 4.2.6.8 and 6.1.1.4'
H H 0.0000 0.0000 'International Tables Vol C Tables 4.2.6.8 and 6.1.1.4'
N N 0.0061 0.0033 'International Tables Vol C Tables 4.2.6.8 and 6.1.1.4'

loop_
_geom_angle_atom_site_label_1
_geom_angle_atom_site_label_2
_geom_angle_atom_site_label_3
_geom_angle
C1 N1 C13 117.1(2)
C11 N2 C14 109.11(19)
N1 C1 C2 124.2(2)
C3 C2 C1 118.7(2)
C2 C3 C4 119.8(2)
C3 C4 C13 117.4(2)
C3 C4 C5 123.0(2)
C13 C4 C5 119.5(2)
C6 C5 C4 120.7(2)
C5 C6 C7 122.1(2)
C8 C7 C12 120.7(2)
C8 C7 C6 120.9(2)
C12 C7 C6 118.3(2)
C9 C8 C7 121.6(2)
C8 C9 C10 119.5(2)
C11 C10 C9 118.6(2)
C11 C10 C15 107.35(19)
C9 C10 C15 134.0(2)
N2 C11 C12 129.4(2)
N2 C11 C10 107.1(2)
C12 C11 C10 123.4(2)
C11 C12 C7 116.1(2)
C11 C12 C13 124.2(2)
C7 C12 C13 119.8(2)
N1 C13 C4 122.7(2)
N1 C13 C12 117.7(2)
C4 C13 C12 119.5(2)
C15 C14 N2 109.5(2)
C15 C14 C19 125.7(2)
N2 C14 C19 124.7(2)
C14 C15 C10 106.9(2)
C14 C15 C16 123.2(2)
C10 C15 C16 129.9(2)
C15 C16 C17 110.3(2)
C18 C17 C16 112.6(2)
C17 C18 C19 111.2(2)
C14 C19 C18 107.78(19)

loop_
_geom_bond_atom_site_label_1
_geom_bond_atom_site_label_2
_geom_bond_distance
N1 C1 1.327(3)
N1 C13 1.363(3)
N2 C11 1.375(3)
N2 C14 1.378(3)
C1 C2 1.392(3)
C2 C3 1.367(3)
C3 C4 1.399(3)
C4 C13 1.413(3)
C4 C5 1.423(3)
C5 C6 1.351(3)
C6 C7 1.429(3)
C7 C8 1.415(3)
C7 C12 1.418(3)
C8 C9 1.369(3)
C9 C10 1.409(3)
C10 C11 1.407(3)
C10 C15 1.427(3)
C11 C12 1.406(3)
C12 C13 1.437(3)
C14 C15 1.361(3)
C14 C19 1.489(3)
C15 C16 1.499(3)
C16 C17 1.529(3)
C17 C18 1.517(3)
C18 C19 1.526(3)

loop_
_geom_hbond_atom_site_label_D
_geom_hbond_atom_site_label_H
_geom_hbond_atom_site_label_A
_geom_hbond_distance_DH
_geom_hbond_distance_HA
_geom_hbond_distance_DA
_geom_hbond_angle_DHA
N2 H2 N1 0.92(2) 2.19(2) 2.782(3) 122(2)
